data_7720857
loop_
_publ_author_name
'Milder, Alexander'
'Woodward, Patrick M.'

_publ_section_title
;
 Structural design principles for hybrid cadmium thiocyanate-halides
 containing bulky organic cations.
;
_journal_issue 16
_journal_name_full 'Dalton transactions (Cambridge, England : 2003)'
_journal_page_first 6441
_journal_page_last 6452
_journal_paper_doi 10.1039/d6dt00207b
_journal_volume 55
_journal_year 2026
_chemical_formula_moiety 'Br2 C2 Cd N2 S2, 2(C6 H8 N)'
_chemical_formula_sum 'C14 H16 Br2 Cd N4 S2'
_chemical_formula_weight 576.65
_space_group_crystal_system monoclinic
_space_group_IT_number 15
_space_group_name_Hall '-C 2yc'
_space_group_name_H-M_alt 'C 1 2/c 1'
_atom_sites_solution_hydrogens geom
_atom_sites_solution_primary dual
_audit_creation_date 2024-11-06
_audit_creation_method
;
Olex2 1.5
(compiled 2024.02.16 svn.r378c4104 for OlexSys, GUI svn.r6928)
;
_audit_update_record
;
2025-05-27 deposited with the CCDC.	2026-03-23 downloaded from the CCDC.
;
_cell_angle_alpha 90
_cell_angle_beta 94.037(5)
_cell_angle_gamma 90
_cell_formula_units_Z 4
_cell_length_a 22.100(2)
_cell_length_b 7.8037(7)
_cell_length_c 11.0731(8)
_cell_measurement_reflns_used 9077
_cell_measurement_temperature 298
_cell_measurement_theta_max 28.07
_cell_measurement_theta_min 3.29
_cell_volume 1904.9(3)
_computing_cell_refinement 'SAINT v8.40B (Bruker, 2021)'
_computing_data_collection 'APEX3 v2021.10-0 (Bruker, 2021)'
_computing_data_reduction 'SAINT v8.40B (Bruker, 2021)'
_computing_molecular_graphics 'Olex2 1.5 (Dolomanov et al., 2009)'
_computing_publication_material 'Olex2 1.5 (Dolomanov et al., 2009)'
_computing_structure_refinement 'XL  (Sheldrick, 2008)'
_computing_structure_solution 'ShelXT (Sheldrick, 2015)'
_diffrn_ambient_temperature 298
_diffrn_detector 'Bruker Photon III area detector'
_diffrn_detector_area_resol_mean 10.5
_diffrn_detector_type 'CMOS area detector'
_diffrn_measured_fraction_theta_full 0.998
_diffrn_measured_fraction_theta_max 0.995
_diffrn_measurement_device 'Kappa Four-Circle Diffractometer'
_diffrn_measurement_device_type 'Bruker APEX-II CCD'
_diffrn_measurement_method '\w and \f scans'
_diffrn_radiation_monochromator 'Double Bounce Multilayer Mirrors'
_diffrn_radiation_probe x-ray
_diffrn_radiation_type MoK\a
_diffrn_radiation_wavelength 0.71073
_diffrn_radiation_xray_symbol K-L~3~
_diffrn_reflns_av_R_equivalents 0.0356
_diffrn_reflns_av_unetI/netI 0.0137
_diffrn_reflns_Laue_measured_fraction_full 0.998
_diffrn_reflns_Laue_measured_fraction_max 0.995
_diffrn_reflns_limit_h_max 29
_diffrn_reflns_limit_h_min -29
_diffrn_reflns_limit_k_max 10
_diffrn_reflns_limit_k_min -10
_diffrn_reflns_limit_l_max 14
_diffrn_reflns_limit_l_min -14
_diffrn_reflns_number 53331
_diffrn_reflns_point_group_measured_fraction_full 0.998
_diffrn_reflns_point_group_measured_fraction_max 0.995
_diffrn_reflns_theta_full 25.242
_diffrn_reflns_theta_max 28.411
_diffrn_reflns_theta_min 3.689
_diffrn_source 'Micro Focus Rotating Anode'
_diffrn_source_current 0.0
_diffrn_source_power 0.0
_diffrn_source_type 'Bruker TXS'
_diffrn_source_voltage 0.0
_diffrn_standards_number 0
_exptl_absorpt_coefficient_mu 5.563
_exptl_absorpt_correction_T_max 0.0962
_exptl_absorpt_correction_T_min 0.0619
_exptl_absorpt_correction_type multi-scan
_exptl_absorpt_process_details
;
SADABS-2016/2 (Bruker,2016/2) was used for absorption correction.
wR2(int) was 0.0681 before and 0.0447 after correction.
The Ratio of minimum to maximum transmission is 0.6435.
The \l/2 correction factor is Not present.
;
_exptl_crystal_colour 'clear colourless'
_exptl_crystal_colour_lustre clear
_exptl_crystal_colour_primary colourless
_exptl_crystal_density_diffrn 2.011
_exptl_crystal_description plank
_exptl_crystal_F_000 1112
_exptl_crystal_size_max 0.6
_exptl_crystal_size_mid 0.4
_exptl_crystal_size_min 0.2
_refine_diff_density_max 0.565
_refine_diff_density_min -0.951
_refine_diff_density_rms 0.059
_refine_ls_extinction_method none
_refine_ls_goodness_of_fit_ref 1.047
_refine_ls_hydrogen_treatment constr
_refine_ls_matrix_type full
_refine_ls_number_parameters 106
_refine_ls_number_reflns 2386
_refine_ls_number_restraints 0
_refine_ls_restrained_S_all 1.047
_refine_ls_R_factor_all 0.0252
_refine_ls_R_factor_gt 0.0192
_refine_ls_shift/su_max 0.001
_refine_ls_shift/su_mean 0.000
_refine_ls_structure_factor_coef Fsqd
_refine_ls_weighting_details 'w=1/[\s^2^(Fo^2^)+(0.0182P)^2^+2.6994P] where P=(Fo^2^+2Fc^2^)/3'
_refine_ls_weighting_scheme calc
_refine_ls_wR_factor_gt 0.0451
_refine_ls_wR_factor_ref 0.0482
_reflns_Friedel_coverage 0.000
_reflns_number_gt 2060
_reflns_number_total 2386
_reflns_threshold_expression 'I > 2\s(I)'
_cod_data_source_file d6dt00207b2.cif
_cod_data_source_block Ani2Cd(SCN)2Br2
_cod_depositor_comments
;
The following automatic conversions were performed:

data item '_diffrn_radiation_probe' value 'X-ray' was changed to
'x-ray' in accordance with the
/home/data/users/saulius/crontab/automatic-downloads/rss-feeds/RSC/lib/dictionaries/cif_core.dic
dictionary named 'cif_core.dic' version 2.4.2 last updated on
2011-04-26.

Automatic conversion script
Id: cif_fix_values 8170 2020-07-09 18:12:32Z antanas 

 Adding full bibliography for 7720852--7720858.cif.
;
_cod_original_cell_volume 1905.0(3)
_cod_database_code 7720857
_shelx_shelxl_version_number 2019/1
_shelx_space_group_comment
;
The symmetry employed for this shelxl refinement is uniquely defined
by the following loop, which should always be used as a source of
symmetry information in preference to the above space-group names.
They are only intended as comments.
;
_olex2_refinement_description
;
1. Fixed Uiso
 At 1.2 times of:
  All C(H) groups, All N(H,H,H) groups
2.a Aromatic/amide H refined with riding coordinates:
 C008(H008), C009(H009), C00A(H00D), C00B(H00E), C00C(H00F)
2.b Idealised Me refined as rotating group:
 N004(H00A,H00B,H00C)
;
_olex2_submission_special_instructions 'No special instructions were received'

loop_
_space_group_symop_operation_xyz
'x, y, z'
'-x, y, -z+1/2'
'x+1/2, y+1/2, z'
'-x+1/2, y+1/2, -z+1/2'
'-x, -y, -z'
'x, -y, z-1/2'
'-x+1/2, -y+1/2, -z'
'x+1/2, -y+1/2, z-1/2'

loop_
_atom_site_label
_atom_site_type_symbol
_atom_site_fract_x
_atom_site_fract_y
_atom_site_fract_z
_atom_site_U_iso_or_equiv
_atom_site_adp_type
_atom_site_occupancy
_atom_site_site_symmetry_order
_atom_site_calc_flag
_atom_site_refinement_flags_posn
_atom_site_refinement_flags_adp
_atom_site_refinement_flags_occupancy
_atom_site_disorder_assembly
_atom_site_disorder_group
Cd01 Cd 0.500000 0.37568(3) 0.250000 0.03534(6) Uani 1 2 d S T P . .
Br02 Br 0.55598(2) 0.13312(3) 0.12603(2) 0.05513(8) Uani 1 1 d . . . . .
S003 S 0.40249(2) 0.60701(9) 0.58608(5) 0.05161(15) Uani 1 1 d . . . . .
N004 N 0.41011(8) 0.8561(2) 0.15866(16) 0.0446(4) Uani 1 1 d . . . . .
H00A H 0.424451 0.861277 0.085630 0.054 Uiso 1 1 calc R U . . .
H00B H 0.420774 0.756773 0.193508 0.054 Uiso 1 1 calc R U . . .
H00C H 0.425359 0.942034 0.204014 0.054 Uiso 1 1 calc R U . . .
N005 N 0.45564(9) 0.5996(3) 0.36423(16) 0.0501(5) Uani 1 1 d . . . . .
C006 C 0.43481(9) 0.6017(3) 0.45678(18) 0.0400(4) Uani 1 1 d . . . . .
C007 C 0.34339(9) 0.8695(3) 0.14675(18) 0.0388(4) Uani 1 1 d . . . . .
C008 C 0.31010(10) 0.7825(3) 0.2265(2) 0.0517(5) Uani 1 1 d . . . . .
H008 H 0.329234 0.716873 0.288053 0.062 Uiso 1 1 calc R U . . .
C009 C 0.31621(10) 0.9690(3) 0.0560(2) 0.0463(5) Uani 1 1 d . . . . .
H009 H 0.339516 1.028484 0.003170 0.056 Uiso 1 1 calc R U . . .
C00A C 0.21948(11) 0.8915(3) 0.1229(2) 0.0527(6) Uani 1 1 d . . . . .
H00D H 0.177378 0.898145 0.114416 0.063 Uiso 1 1 calc R U . . .
C00B C 0.25371(11) 0.9792(3) 0.0446(2) 0.0526(6) Uani 1 1 d . . . . .
H00E H 0.234671 1.045807 -0.016466 0.063 Uiso 1 1 calc R U . . .
C00C C 0.24744(11) 0.7939(4) 0.2140(2) 0.0579(6) Uani 1 1 d . . . . .
H00F H 0.224189 0.735273 0.267359 0.069 Uiso 1 1 calc R U . . .

loop_
_atom_site_aniso_label
_atom_site_aniso_U_11
_atom_site_aniso_U_22
_atom_site_aniso_U_33
_atom_site_aniso_U_23
_atom_site_aniso_U_13
_atom_site_aniso_U_12
Cd01 0.03760(11) 0.03863(11) 0.02980(10) 0.000 0.00247(7) 0.000
Br02 0.07014(17) 0.05959(16) 0.03713(12) 0.00229(10) 0.01423(10) 0.02351(11)
S003 0.0341(2) 0.0825(4) 0.0378(3) -0.0056(3) 0.0000(2) 0.0012(3)
N004 0.0410(9) 0.0544(11) 0.0383(9) -0.0029(8) 0.0011(7) 0.0021(8)
N005 0.0603(11) 0.0550(12) 0.0345(9) -0.0033(8) -0.0005(8) 0.0124(9)
C006 0.0394(10) 0.0438(11) 0.0353(10) -0.0037(8) -0.0076(8) 0.0071(8)
C007 0.0384(10) 0.0426(10) 0.0352(9) -0.0062(8) 0.0018(7) 0.0023(8)
C008 0.0468(12) 0.0594(14) 0.0487(12) 0.0108(11) 0.0024(10) 0.0022(11)
C009 0.0510(12) 0.0467(12) 0.0415(11) 0.0019(9) 0.0058(9) 0.0059(10)
C00A 0.0389(11) 0.0544(13) 0.0641(15) -0.0107(12) -0.0019(10) 0.0050(10)
C00B 0.0514(13) 0.0546(14) 0.0504(13) -0.0010(11) -0.0048(10) 0.0135(11)
C00C 0.0465(12) 0.0617(15) 0.0665(16) 0.0082(13) 0.0112(11) -0.0030(11)

loop_
_atom_type_symbol
_atom_type_description
_atom_type_scat_dispersion_real
_atom_type_scat_dispersion_imag
_atom_type_scat_source
C C 0.0033 0.0016 'International Tables Vol C Tables 4.2.6.8 and 6.1.1.4'
H H 0.0000 0.0000 'International Tables Vol C Tables 4.2.6.8 and 6.1.1.4'
Br Br -0.2901 2.4595 'International Tables Vol C Tables 4.2.6.8 and 6.1.1.4'
Cd Cd -0.8075 1.2024 'International Tables Vol C Tables 4.2.6.8 and 6.1.1.4'
N N 0.0061 0.0033 'International Tables Vol C Tables 4.2.6.8 and 6.1.1.4'
S S 0.1246 0.1234 'International Tables Vol C Tables 4.2.6.8 and 6.1.1.4'

loop_
_geom_angle_atom_site_label_1
_geom_angle_atom_site_label_2
_geom_angle_atom_site_label_3
_geom_angle
_geom_angle_site_symmetry_1
_geom_angle_site_symmetry_3
_geom_angle_publ_flag
Br02 Cd01 Br02 90.564(14) 2_655 . ?
Br02 Cd01 S003 90.241(16) . 5_666 ?
Br02 Cd01 S003 90.242(15) 2_655 6_565 ?
Br02 Cd01 S003 93.763(16) . 6_565 ?
Br02 Cd01 S003 93.762(16) 2_655 5_666 ?
S003 Cd01 S003 174.31(3) 5_666 6_565 ?
N005 Cd01 Br02 91.36(5) . 2_655 ?
N005 Cd01 Br02 91.36(5) 2_655 . ?
N005 Cd01 Br02 176.66(5) 2_655 2_655 ?
N005 Cd01 Br02 176.66(5) . . ?
N005 Cd01 S003 88.96(5) 2_655 5_666 ?
N005 Cd01 S003 86.91(5) 2_655 6_565 ?
N005 Cd01 S003 88.95(5) . 6_565 ?
N005 Cd01 S003 86.91(5) . 5_666 ?
N005 Cd01 N005 86.84(10) 2_655 . ?
C006 S003 Cd01 102.11(7) . 5_666 ?
H00A N004 H00B 109.5 . . ?
H00A N004 H00C 109.5 . . ?
H00B N004 H00C 109.5 . . ?
C007 N004 H00A 109.5 . . ?
C007 N004 H00B 109.5 . . ?
C007 N004 H00C 109.5 . . ?
C006 N005 Cd01 132.86(17) . . ?
N005 C006 S003 177.70(19) . . ?
C008 C007 N004 119.11(19) . . ?
C008 C007 C009 121.7(2) . . ?
C009 C007 N004 119.23(19) . . ?
C007 C008 H008 120.6 . . ?
C007 C008 C00C 118.9(2) . . ?
C00C C008 H008 120.6 . . ?
C007 C009 H009 120.6 . . ?
C007 C009 C00B 118.8(2) . . ?
C00B C009 H009 120.6 . . ?
C00B C00A H00D 120.0 . . ?
C00B C00A C00C 120.0(2) . . ?
C00C C00A H00D 120.0 . . ?
C009 C00B H00E 119.8 . . ?
C00A C00B C009 120.4(2) . . ?
C00A C00B H00E 119.8 . . ?
C008 C00C H00F 119.9 . . ?
C00A C00C C008 120.2(2) . . ?
C00A C00C H00F 119.9 . . ?

loop_
_geom_bond_atom_site_label_1
_geom_bond_atom_site_label_2
_geom_bond_distance
_geom_bond_site_symmetry_2
_geom_bond_publ_flag
Cd01 Br02 2.6901(3) 2_655 ?
Cd01 Br02 2.6901(3) . ?
Cd01 S003 2.7215(6) 5_666 ?
Cd01 S003 2.7215(6) 6_565 ?
Cd01 N005 2.4063(19) 2_655 ?
Cd01 N005 2.4063(19) . ?
S003 C006 1.645(2) . ?
N004 H00A 0.8900 . ?
N004 H00B 0.8900 . ?
N004 H00C 0.8900 . ?
N004 C007 1.475(3) . ?
N005 C006 1.153(3) . ?
C007 C008 1.369(3) . ?
C007 C009 1.374(3) . ?
C008 H008 0.9300 . ?
C008 C00C 1.385(3) . ?
C009 H009 0.9300 . ?
C009 C00B 1.381(3) . ?
C00A H00D 0.9300 . ?
C00A C00B 1.373(4) . ?
C00A C00C 1.375(4) . ?
C00B H00E 0.9300 . ?
C00C H00F 0.9300 . ?

loop_
_geom_torsion_atom_site_label_1
_geom_torsion_atom_site_label_2
_geom_torsion_atom_site_label_3
_geom_torsion_atom_site_label_4
_geom_torsion
_geom_torsion_site_symmetry_1
_geom_torsion_site_symmetry_2
_geom_torsion_site_symmetry_3
_geom_torsion_site_symmetry_4
_geom_torsion_publ_flag
N004 C007 C008 C00C -179.2(2) . . . . ?
N004 C007 C009 C00B 179.2(2) . . . . ?
C007 C008 C00C C00A -0.2(4) . . . . ?
C007 C009 C00B C00A 0.1(4) . . . . ?
C008 C007 C009 C00B -0.8(3) . . . . ?
C009 C007 C008 C00C 0.8(4) . . . . ?
C00B C00A C00C C008 -0.5(4) . . . . ?
C00C C00A C00B C009 0.5(4) . . . . ?
